data_1516100
loop_
_publ_author_name
'Cai, Zhong-Jian'
'Wang, Shun-Yi'
'Ji, Shun-Jun'

_publ_section_title
;
 CuI/BF3&#x00B7;Et2O cocatalyzed aerobic dehydrogenative reactions of
 ketones with benzylamines: facile synthesis of substituted imidazoles.
;
_journal_issue 23
_journal_name_full 'Organic letters'
_journal_page_first 6068
_journal_page_last 6071
_journal_paper_doi 10.1021/ol302955u
_journal_volume 14
_journal_year 2012
_chemical_formula_moiety 'C22 H18 N2'
_chemical_formula_sum 'C22 H18 N2'
_chemical_formula_weight 310.38
_chemical_name_systematic
; 
 ? 
;
_space_group_IT_number 14
_symmetry_cell_setting monoclinic
_symmetry_Int_Tables_number 14
_symmetry_space_group_name_Hall '-P 2yn'
_symmetry_space_group_name_H-M 'P 1 21/n 1'
_atom_sites_solution_hydrogens geom
_atom_sites_solution_primary direct
_atom_sites_solution_secondary difmap
_audit_creation_method SHELXL-97
_cell_angle_alpha 90.00
_cell_angle_beta 97.216(6)
_cell_angle_gamma 90.00
_cell_formula_units_Z 4
_cell_length_a 9.768(2)
_cell_length_b 11.392(3)
_cell_length_c 15.150(3)
_cell_measurement_reflns_used 6178
_cell_measurement_temperature 293(2)
_cell_measurement_theta_max 25.3
_cell_measurement_theta_min 3.2
_cell_volume 1672.5(6)
_computing_cell_refinement CrystalClear
_computing_data_collection CrystalClear
_computing_data_reduction CrystalStructure
_computing_structure_refinement 'SHELXL-97 (Sheldrick, 1997)'
_computing_structure_solution 'SHELXS-97 (Sheldrick, 1990)'
_diffrn_ambient_temperature 293(2)
_diffrn_detector_area_resol_mean 7.31
_diffrn_measured_fraction_theta_full 0.991
_diffrn_measured_fraction_theta_max 0.991
_diffrn_measurement_device_type 'Rigaku Mercury'
_diffrn_measurement_method \w
_diffrn_radiation_monochromator graphite
_diffrn_radiation_source 'fine-focus sealed tube'
_diffrn_radiation_type MoK\a
_diffrn_radiation_wavelength 0.71070
_diffrn_reflns_av_R_equivalents 0.0255
_diffrn_reflns_av_sigmaI/netI 0.0214
_diffrn_reflns_limit_h_max 10
_diffrn_reflns_limit_h_min -11
_diffrn_reflns_limit_k_max 13
_diffrn_reflns_limit_k_min -13
_diffrn_reflns_limit_l_max 18
_diffrn_reflns_limit_l_min -15
_diffrn_reflns_number 14182
_diffrn_reflns_theta_full 25.34
_diffrn_reflns_theta_max 25.34
_diffrn_reflns_theta_min 3.19
_exptl_absorpt_coefficient_mu 0.073
_exptl_absorpt_correction_T_max 0.994
_exptl_absorpt_correction_T_min 0.804
_exptl_absorpt_correction_type multi-scan
_exptl_absorpt_process_details 'Jacobson, R. (1998) Private communication'
_exptl_crystal_colour yellow
_exptl_crystal_density_diffrn 1.233
_exptl_crystal_density_method 'not measured'
_exptl_crystal_description block
_exptl_crystal_F_000 656
_exptl_crystal_size_max 0.80
_exptl_crystal_size_mid 0.80
_exptl_crystal_size_min 0.38
_refine_diff_density_max 0.177
_refine_diff_density_min -0.174
_refine_diff_density_rms 0.030
_refine_ls_extinction_method none
_refine_ls_goodness_of_fit_ref 1.105
_refine_ls_hydrogen_treatment constr
_refine_ls_matrix_type full
_refine_ls_number_parameters 218
_refine_ls_number_reflns 3029
_refine_ls_number_restraints 0
_refine_ls_restrained_S_all 1.105
_refine_ls_R_factor_all 0.0608
_refine_ls_R_factor_gt 0.0533
_refine_ls_shift/su_max 0.000
_refine_ls_shift/su_mean 0.000
_refine_ls_structure_factor_coef Fsqd
_refine_ls_weighting_details 'calc w=1/[\s^2^(Fo^2^)+(0.0545P)^2^+0.3995P] where P=(Fo^2^+2Fc^2^)/3'
_refine_ls_weighting_scheme calc
_refine_ls_wR_factor_gt 0.1216
_refine_ls_wR_factor_ref 0.1265
_reflns_number_gt 2711
_reflns_number_total 3029
_reflns_threshold_expression >2sigma(I)
_cod_data_source_file ol302955u_si_002.cif
_cod_data_source_block shelxl
_cod_original_sg_symbol_H-M 'P 21/n'
_cod_database_code 1516100

loop_
_symmetry_equiv_pos_as_xyz
'x, y, z'
'-x+1/2, y+1/2, -z+1/2'
'-x, -y, -z'
'x-1/2, -y-1/2, z-1/2'

loop_
_atom_site_label
_atom_site_type_symbol
_atom_site_fract_x
_atom_site_fract_y
_atom_site_fract_z
_atom_site_U_iso_or_equiv
_atom_site_adp_type
_atom_site_occupancy
_atom_site_symmetry_multiplicity
_atom_site_calc_flag
_atom_site_refinement_flags
N1 N 0.04001(13) 0.14408(11) 0.44061(9) 0.0437(3) Uani 1 1 d .
N2 N 0.02494(13) 0.00054(11) 0.34065(9) 0.0436(3) Uani 1 1 d .
C1 C 0.16421(16) 0.08663(14) 0.45012(11) 0.0453(4) Uani 1 1 d .
H1 H 0.2408 0.1044 0.4908 0.054 Uiso 1 1 calc R
C2 C 0.15455(16) -0.00139(13) 0.38883(10) 0.0418(4) Uani 1 1 d .
C3 C -0.04176(16) 0.08848(13) 0.37337(10) 0.0416(4) Uani 1 1 d .
C4 C 0.00601(18) 0.23683(14) 0.50199(12) 0.0492(4) Uani 1 1 d .
H4A H 0.0113 0.2049 0.5617 0.059 Uiso 1 1 calc R
H4B H -0.0880 0.2631 0.4845 0.059 Uiso 1 1 calc R
C5 C 0.10227(17) 0.34013(13) 0.50239(11) 0.0448(4) Uani 1 1 d .
C6 C 0.18445(19) 0.37218(15) 0.57918(12) 0.0563(5) Uani 1 1 d .
H6 H 0.1803 0.3293 0.6310 0.068 Uiso 1 1 calc R
C7 C 0.2728(2) 0.46678(16) 0.58060(15) 0.0687(6) Uani 1 1 d .
H7 H 0.3267 0.4877 0.6333 0.082 Uiso 1 1 calc R
C8 C 0.2814(2) 0.52979(17) 0.50482(17) 0.0743(6) Uani 1 1 d .
H8 H 0.3424 0.5925 0.5053 0.089 Uiso 1 1 calc R
C9 C 0.1993(3) 0.49974(19) 0.42814(16) 0.0821(7) Uani 1 1 d .
H9 H 0.2038 0.5429 0.3765 0.099 Uiso 1 1 calc R
C10 C 0.1104(2) 0.40610(17) 0.42707(13) 0.0683(6) Uani 1 1 d .
H10 H 0.0547 0.3870 0.3746 0.082 Uiso 1 1 calc R
C11 C 0.25679(15) -0.09068(13) 0.37303(11) 0.0436(4) Uani 1 1 d .
C12 C 0.36360(17) -0.12143(16) 0.43859(12) 0.0541(4) Uani 1 1 d .
H12 H 0.3724 -0.0834 0.4933 0.065 Uiso 1 1 calc R
C13 C 0.45704(19) -0.20842(18) 0.42291(15) 0.0647(5) Uani 1 1 d .
H13 H 0.5284 -0.2279 0.4670 0.078 Uiso 1 1 calc R
C14 C 0.4446(2) -0.26622(17) 0.34220(16) 0.0670(6) Uani 1 1 d .
H14 H 0.5073 -0.3245 0.3318 0.080 Uiso 1 1 calc R
C15 C 0.33950(19) -0.23711(17) 0.27767(15) 0.0643(5) Uani 1 1 d .
H15 H 0.3304 -0.2765 0.2235 0.077 Uiso 1 1 calc R
C16 C 0.24659(18) -0.14981(15) 0.29197(12) 0.0535(4) Uani 1 1 d .
H16 H 0.1765 -0.1303 0.2470 0.064 Uiso 1 1 calc R
C17 C -0.18767(16) 0.11405(13) 0.34392(10) 0.0429(4) Uani 1 1 d .
C18 C -0.27763(17) 0.01939(14) 0.32666(11) 0.0457(4) Uani 1 1 d .
H18 H -0.2436 -0.0568 0.3328 0.055 Uiso 1 1 calc R
C19 C -0.41634(18) 0.03741(16) 0.30062(12) 0.0544(5) Uani 1 1 d .
H19 H -0.4754 -0.0264 0.2897 0.065 Uiso 1 1 calc R
C20 C -0.46756(19) 0.15007(17) 0.29078(13) 0.0629(5) Uani 1 1 d .
H20 H -0.5615 0.1622 0.2746 0.075 Uiso 1 1 calc R
C21 C -0.37997(19) 0.24451(17) 0.30478(14) 0.0645(5) Uani 1 1 d .
H21 H -0.4144 0.3204 0.2965 0.077 Uiso 1 1 calc R
C22 C -0.24117(18) 0.22702(15) 0.33100(13) 0.0546(5) Uani 1 1 d .
H22 H -0.1825 0.2914 0.3402 0.066 Uiso 1 1 calc R

loop_
_atom_site_aniso_label
_atom_site_aniso_U_11
_atom_site_aniso_U_22
_atom_site_aniso_U_33
_atom_site_aniso_U_23
_atom_site_aniso_U_13
_atom_site_aniso_U_12
N1 0.0432(7) 0.0360(7) 0.0519(8) -0.0054(6) 0.0061(6) -0.0024(6)
N2 0.0413(8) 0.0377(7) 0.0520(8) -0.0027(6) 0.0070(6) -0.0026(6)
C1 0.0400(9) 0.0423(9) 0.0526(9) -0.0006(7) 0.0015(7) -0.0032(7)
C2 0.0391(8) 0.0368(8) 0.0500(9) 0.0019(7) 0.0083(7) -0.0042(6)
C3 0.0430(9) 0.0347(8) 0.0475(9) -0.0003(6) 0.0068(7) -0.0053(7)
C4 0.0522(10) 0.0440(9) 0.0529(9) -0.0075(7) 0.0126(7) -0.0037(8)
C5 0.0492(9) 0.0356(8) 0.0502(9) -0.0046(7) 0.0083(7) 0.0016(7)
C6 0.0665(12) 0.0448(9) 0.0559(10) -0.0024(8) 0.0005(9) -0.0021(8)
C7 0.0692(13) 0.0483(11) 0.0846(14) -0.0139(10) -0.0056(11) -0.0065(9)
C8 0.0766(14) 0.0435(11) 0.1048(17) -0.0062(11) 0.0193(13) -0.0157(10)
C9 0.1122(19) 0.0607(13) 0.0759(14) 0.0115(11) 0.0215(13) -0.0222(13)
C10 0.0898(15) 0.0587(12) 0.0550(11) 0.0029(9) 0.0033(10) -0.0184(11)
C11 0.0364(8) 0.0373(8) 0.0586(10) 0.0023(7) 0.0118(7) -0.0055(6)
C12 0.0494(10) 0.0549(10) 0.0585(10) 0.0055(8) 0.0095(8) 0.0006(8)
C13 0.0464(10) 0.0626(12) 0.0856(14) 0.0199(10) 0.0097(9) 0.0094(9)
C14 0.0535(12) 0.0486(11) 0.1030(16) -0.0020(10) 0.0257(11) 0.0070(9)
C15 0.0543(11) 0.0551(11) 0.0865(14) -0.0197(10) 0.0207(10) -0.0039(9)
C16 0.0431(9) 0.0501(10) 0.0676(11) -0.0103(8) 0.0082(8) -0.0045(8)
C17 0.0427(9) 0.0405(8) 0.0455(9) -0.0022(7) 0.0060(7) 0.0005(7)
C18 0.0471(9) 0.0405(9) 0.0492(9) -0.0006(7) 0.0044(7) -0.0030(7)
C19 0.0458(10) 0.0557(11) 0.0599(11) -0.0012(8) -0.0002(8) -0.0106(8)
C20 0.0422(10) 0.0660(12) 0.0774(13) -0.0034(10) -0.0041(9) 0.0059(9)
C21 0.0544(11) 0.0486(10) 0.0870(14) -0.0050(9) -0.0053(10) 0.0104(9)
C22 0.0510(10) 0.0393(9) 0.0716(12) -0.0037(8) 0.0000(8) -0.0020(8)

loop_
_atom_type_symbol
_atom_type_description
_atom_type_scat_dispersion_real
_atom_type_scat_dispersion_imag
_atom_type_scat_source
C C 0.0033 0.0016 'International Tables Vol C Tables 4.2.6.8 and 6.1.1.4'
H H 0.0000 0.0000 'International Tables Vol C Tables 4.2.6.8 and 6.1.1.4'
N N 0.0061 0.0033 'International Tables Vol C Tables 4.2.6.8 and 6.1.1.4'

loop_
_geom_angle_atom_site_label_1
_geom_angle_atom_site_label_2
_geom_angle_atom_site_label_3
_geom_angle
C3 N1 C1 106.47(13)
C3 N1 C4 130.19(14)
C1 N1 C4 122.91(13)
C3 N2 C2 106.01(13)
C2 C1 N1 107.19(14)
C2 C1 H1 126.4
N1 C1 H1 126.4
C1 C2 N2 109.23(14)
C1 C2 C11 129.19(15)
N2 C2 C11 121.55(14)
N2 C3 N1 111.10(13)
N2 C3 C17 122.73(14)
N1 C3 C17 126.01(14)
N1 C4 C5 111.90(13)
N1 C4 H4A 109.2
C5 C4 H4A 109.2
N1 C4 H4B 109.2
C5 C4 H4B 109.2
H4A C4 H4B 107.9
C10 C5 C6 117.86(16)
C10 C5 C4 121.60(15)
C6 C5 C4 120.54(15)
C5 C6 C7 121.18(18)
C5 C6 H6 119.4
C7 C6 H6 119.4
C8 C7 C6 120.13(19)
C8 C7 H7 119.9
C6 C7 H7 119.9
C7 C8 C9 119.37(19)
C7 C8 H8 120.3
C9 C8 H8 120.3
C8 C9 C10 120.4(2)
C8 C9 H9 119.8
C10 C9 H9 119.8
C9 C10 C5 121.05(19)
C9 C10 H10 119.5
C5 C10 H10 119.5
C12 C11 C16 118.13(15)
C12 C11 C2 121.54(15)
C16 C11 C2 120.30(15)
C13 C12 C11 120.51(18)
C13 C12 H12 119.7
C11 C12 H12 119.7
C14 C13 C12 120.37(19)
C14 C13 H13 119.8
C12 C13 H13 119.8
C15 C14 C13 119.49(17)
C15 C14 H14 120.3
C13 C14 H14 120.3
C14 C15 C16 120.78(19)
C14 C15 H15 119.6
C16 C15 H15 119.6
C15 C16 C11 120.70(17)
C15 C16 H16 119.7
C11 C16 H16 119.7
C22 C17 C18 118.13(15)
C22 C17 C3 123.96(14)
C18 C17 C3 117.91(14)
C19 C18 C17 120.79(15)
C19 C18 H18 119.6
C17 C18 H18 119.6
C18 C19 C20 120.00(16)
C18 C19 H19 120.0
C20 C19 H19 120.0
C21 C20 C19 120.11(17)
C21 C20 H20 119.9
C19 C20 H20 119.9
C20 C21 C22 120.13(17)
C20 C21 H21 119.9
C22 C21 H21 119.9
C21 C22 C17 120.79(16)
C21 C22 H22 119.6
C17 C22 H22 119.6

loop_
_geom_bond_atom_site_label_1
_geom_bond_atom_site_label_2
_geom_bond_distance
N1 C3 1.368(2)
N1 C1 1.370(2)
N1 C4 1.473(2)
N2 C3 1.3247(19)
N2 C2 1.380(2)
C1 C2 1.362(2)
C1 H1 0.9300
C2 C11 1.466(2)
C3 C17 1.468(2)
C4 C5 1.506(2)
C4 H4A 0.9700
C4 H4B 0.9700
C5 C10 1.377(2)
C5 C6 1.377(2)
C6 C7 1.379(3)
C6 H6 0.9300
C7 C8 1.365(3)
C7 H7 0.9300
C8 C9 1.370(3)
C8 H8 0.9300
C9 C10 1.375(3)
C9 H9 0.9300
C10 H10 0.9300
C11 C12 1.392(2)
C11 C16 1.393(2)
C12 C13 1.388(3)
C12 H12 0.9300
C13 C14 1.381(3)
C13 H13 0.9300
C14 C15 1.367(3)
C14 H14 0.9300
C15 C16 1.382(2)
C15 H15 0.9300
C16 H16 0.9300
C17 C22 1.394(2)
C17 C18 1.395(2)
C18 C19 1.378(2)
C18 H18 0.9300
C19 C20 1.379(3)
C19 H19 0.9300
C20 C21 1.374(3)
C20 H20 0.9300
C21 C22 1.379(2)
C21 H21 0.9300
C22 H22 0.9300

loop_
_geom_torsion_atom_site_label_1
_geom_torsion_atom_site_label_2
_geom_torsion_atom_site_label_3
_geom_torsion_atom_site_label_4
_geom_torsion
C3 N1 C1 C2 0.09(17)
C4 N1 C1 C2 173.22(14)
N1 C1 C2 N2 0.13(17)
N1 C1 C2 C11 -177.89(14)
C3 N2 C2 C1 -0.30(17)
C3 N2 C2 C11 177.90(14)
C2 N2 C3 N1 0.36(17)
C2 N2 C3 C17 -175.36(14)
C1 N1 C3 N2 -0.28(17)
C4 N1 C3 N2 -172.73(14)
C1 N1 C3 C17 175.27(14)
C4 N1 C3 C17 2.8(3)
C3 N1 C4 C5 -127.33(17)
C1 N1 C4 C5 61.3(2)
N1 C4 C5 C10 62.2(2)
N1 C4 C5 C6 -118.42(17)
C10 C5 C6 C7 -0.5(3)
C4 C5 C6 C7 -179.83(16)
C5 C6 C7 C8 -0.8(3)
C6 C7 C8 C9 1.4(3)
C7 C8 C9 C10 -0.8(4)
C8 C9 C10 C5 -0.5(4)
C6 C5 C10 C9 1.1(3)
C4 C5 C10 C9 -179.56(19)
C1 C2 C11 C12 21.8(3)
N2 C2 C11 C12 -156.00(15)
C1 C2 C11 C16 -160.13(16)
N2 C2 C11 C16 22.1(2)
C16 C11 C12 C13 0.2(2)
C2 C11 C12 C13 178.29(15)
C11 C12 C13 C14 -0.5(3)
C12 C13 C14 C15 0.0(3)
C13 C14 C15 C16 0.7(3)
C14 C15 C16 C11 -1.0(3)
C12 C11 C16 C15 0.5(2)
C2 C11 C16 C15 -177.61(15)
N2 C3 C17 C22 -140.35(17)
N1 C3 C17 C22 44.6(2)
N2 C3 C17 C18 38.7(2)
N1 C3 C17 C18 -136.35(16)
C22 C17 C18 C19 -2.3(2)
C3 C17 C18 C19 178.63(15)
C17 C18 C19 C20 0.4(3)
C18 C19 C20 C21 1.6(3)
C19 C20 C21 C22 -1.7(3)
C20 C21 C22 C17 -0.2(3)
C18 C17 C22 C21 2.1(3)
C3 C17 C22 C21 -178.81(16)
